data_7706457
loop_
_publ_author_name
'Tang, Yongxing'
'Li, Kejia'
'Chinnam, Ajay Kumar'
'Staples, Richard J.'
'Shreeve, Jean'ne M.'

_publ_section_title
;
 Mono-N-oxidation of heterocycle-fused pyrimidines.
;
_journal_issue 6
_journal_name_full 'Dalton transactions (Cambridge, England : 2003)'
_journal_page_first 2143
_journal_page_last 2148
_journal_paper_doi 10.1039/d0dt03260c
_journal_volume 50
_journal_year 2021
_chemical_formula_moiety 'C4 H5 N6 O, N O3'
_chemical_formula_sum 'C4 H5 N7 O4'
_chemical_formula_weight 215.15
_space_group_crystal_system monoclinic
_space_group_IT_number 14
_space_group_name_Hall '-P 2yn'
_space_group_name_H-M_alt 'P 1 21/n 1'
_atom_sites_solution_hydrogens difmap
_atom_sites_solution_primary dual
_audit_creation_date 2020-10-20
_audit_creation_method
;
Olex2 1.3-alpha
(compiled 2020.10.11 svn.r5b043f8a for OlexSys, GUI svn.r6175)
;
_audit_update_record
;
2020-10-27 deposited with the CCDC.	2021-01-19 downloaded from the CCDC.
;
_cell_angle_alpha 90
_cell_angle_beta 92.289(3)
_cell_angle_gamma 90
_cell_formula_units_Z 4
_cell_length_a 6.1448(3)
_cell_length_b 16.4016(6)
_cell_length_c 7.6331(3)
_cell_measurement_reflns_used 2118
_cell_measurement_temperature 100.00(10)
_cell_measurement_theta_max 76.9850
_cell_measurement_theta_min 5.3640
_cell_volume 768.68(6)
_computing_cell_refinement 'CrysAlisPro 1.171.40.84a (Rigaku OD, 2020)'
_computing_data_collection 'CrysAlisPro 1.171.40.84a (Rigaku OD, 2020)'
_computing_data_reduction 'CrysAlisPro 1.171.40.84a (Rigaku OD, 2020)'
_computing_molecular_graphics 'Olex2 1.3-alpha (Dolomanov et al., 2009)'
_computing_publication_material 'Olex2 1.3-alpha (Dolomanov et al., 2009)'
_computing_structure_refinement 'SHELXL 2018/3 (Sheldrick, 2015)'
_computing_structure_solution 'SHELXT  (Sheldrick, 2015)'
_diffrn_ambient_environment N~2~
_diffrn_ambient_temperature 100.00(10)
_diffrn_detector 'Hybrid Pixel Array Detector'
_diffrn_detector_area_resol_mean 10.0000
_diffrn_detector_type HyPix
_diffrn_measured_fraction_theta_full 0.999
_diffrn_measured_fraction_theta_max 0.937
_diffrn_measurement_details
;
List of Runs (angles in degrees, time in seconds):

  # Type    Start    End  Width  t~exp~   \w     \q     \k     \f   Frames
#--------------------------------------------------------------------------
  1  \w    -40.00  25.00   0.50    0.18    --  -47.57  76.00  77.00  130
  2  \w     48.00  73.00   0.50    0.18    --   47.57  76.00  77.00   50
  3  \w     90.00 164.00   0.50    0.72    --  107.11  76.00  77.00  148
  4  \w    135.00 172.00   0.50    0.72    --  107.11  77.00 -60.00   74
  5  \w    128.00 173.00   0.50    0.72    --  107.11  57.00-180.00   90
  6  \w     39.00  64.00   0.50    0.72    --  107.11 -57.00 -30.00   50
  7  \w     35.00  84.00   0.50    0.72    --  107.11 -76.00 -49.00   98
  8  \w     36.00  64.00   0.50    0.72    --  107.11 -57.00   0.00   56
  9  \w     38.00  64.00   0.50    0.72    --  107.11 -57.00  30.00   52
 10  \w     36.00  62.00   0.50    0.72    --  107.11 -57.00  90.00   52
 11  \w     38.00  63.00   0.50    0.72    --  107.11 -57.00 150.00   50
 12  \w     38.00  64.00   0.50    0.72    --  107.11 -57.00 120.00   52
 13  \w     -1.00  24.00   0.50    0.18    --   47.57 -76.00 -49.00   50
 14  \w    -26.00  25.00   0.50    0.18    --   47.57 -19.00 -60.00  102
 15  \w     38.00 105.00   0.50    0.72    --  107.11-125.00 -60.00  134
 16  \w    -80.00 -54.00   0.50    0.18    --  -47.57 125.00-120.00   52
 17  \w    -42.00 -17.00   0.50    0.72    --  -86.25  37.00 -90.00   50
 18  \w   -103.00 -28.00   0.50    0.18    --  -47.57 -76.00 -49.00  150
 19  \w    -87.00 -38.00   0.50    0.72    --  -86.25  76.00  77.00   98
 20  \w   -136.00-111.00   0.50    0.72    --  -86.25 -76.00 -49.00   50
 21  \w   -147.00-121.00   0.50    0.72    --  -86.25 -37.00  30.00   52
 22  \w   -153.00-128.00   0.50    0.72    --  -86.25 -57.00  30.00   50
;
_diffrn_measurement_device 'four-circle diffractometer'
_diffrn_measurement_device_type 'XtaLAB Synergy, Dualflex, HyPix'
_diffrn_measurement_method '\w scans'
_diffrn_orient_matrix_type 'CrysAlisPro convention (1999,Acta A55,543-557)'
_diffrn_orient_matrix_UB_11 -0.1342542000
_diffrn_orient_matrix_UB_12 0.0756142000
_diffrn_orient_matrix_UB_13 -0.0561734000
_diffrn_orient_matrix_UB_21 0.1641773000
_diffrn_orient_matrix_UB_22 0.0189814000
_diffrn_orient_matrix_UB_23 -0.1418342000
_diffrn_orient_matrix_UB_31 -0.1339806000
_diffrn_orient_matrix_UB_32 -0.0524106000
_diffrn_orient_matrix_UB_33 -0.1324088000
_diffrn_radiation_monochromator mirror
_diffrn_radiation_probe x-ray
_diffrn_radiation_type 'Cu K\a'
_diffrn_radiation_wavelength 1.54184
_diffrn_reflns_av_R_equivalents 0.0430
_diffrn_reflns_av_unetI/netI 0.0467
_diffrn_reflns_Laue_measured_fraction_full 0.999
_diffrn_reflns_Laue_measured_fraction_max 0.937
_diffrn_reflns_limit_h_max 6
_diffrn_reflns_limit_h_min -7
_diffrn_reflns_limit_k_max 19
_diffrn_reflns_limit_k_min -20
_diffrn_reflns_limit_l_max 9
_diffrn_reflns_limit_l_min -9
_diffrn_reflns_number 4461
_diffrn_reflns_point_group_measured_fraction_full 0.999
_diffrn_reflns_point_group_measured_fraction_max 0.937
_diffrn_reflns_theta_full 67.684
_diffrn_reflns_theta_max 77.136
_diffrn_reflns_theta_min 5.394
_diffrn_source 'micro-focus sealed X-ray tube'
_diffrn_source_current 1
_diffrn_source_type 'PhotonJet (Cu) X-ray Source'
_diffrn_source_voltage 50
_exptl_absorpt_coefficient_mu 1.452
_exptl_absorpt_correction_T_max 1.000
_exptl_absorpt_correction_T_min 0.799
_exptl_absorpt_correction_type gaussian
_exptl_absorpt_process_details
;
CrysAlisPro 1.171.40.84a (Rigaku Oxford Diffraction, 2020)
Numerical absorption correction based on gaussian integration over
a multifaceted crystal model
Empirical absorption correction using spherical harmonics,
implemented in SCALE3 ABSPACK scaling algorithm.
;
_exptl_crystal_colour colourless
_exptl_crystal_colour_primary colourless
_exptl_crystal_density_diffrn 1.859
_exptl_crystal_description plate
_exptl_crystal_F_000 440
_exptl_crystal_recrystallization_method 'used as received'
_exptl_crystal_size_max 0.157
_exptl_crystal_size_mid 0.104
_exptl_crystal_size_min 0.038
_refine_diff_density_max 0.292
_refine_diff_density_min -0.331
_refine_diff_density_rms 0.069
_refine_ls_extinction_method none
_refine_ls_goodness_of_fit_ref 1.069
_refine_ls_hydrogen_treatment refall
_refine_ls_matrix_type full
_refine_ls_number_parameters 156
_refine_ls_number_reflns 1526
_refine_ls_number_restraints 0
_refine_ls_restrained_S_all 1.069
_refine_ls_R_factor_all 0.0458
_refine_ls_R_factor_gt 0.0409
_refine_ls_shift/su_max 0.000
_refine_ls_shift/su_mean 0.000
_refine_ls_structure_factor_coef Fsqd
_refine_ls_weighting_details 'w=1/[\s^2^(Fo^2^)+(0.0665P)^2^+0.1782P] where P=(Fo^2^+2Fc^2^)/3'
_refine_ls_weighting_scheme calc
_refine_ls_wR_factor_gt 0.1096
_refine_ls_wR_factor_ref 0.1140
_reflns_Friedel_coverage 0.000
_reflns_number_gt 1336
_reflns_number_total 1526
_reflns_threshold_expression 'I > 2\s(I)'
_cod_data_source_file d0dt03260c1.cif
_cod_data_source_block js1020s
_cod_depositor_comments 'Adding full bibliography for 7706457--7706460.cif.'
_cod_database_code 7706457
_shelx_shelxl_version_number 2018/3
_chemical_oxdiff_formula C4H5N7O4
_chemical_oxdiff_usercomment YT3
_shelx_space_group_comment
;
The symmetry employed for this shelxl refinement is uniquely defined
by the following loop, which should always be used as a source of
symmetry information in preference to the above space-group names.
They are only intended as comments.
;
_shelx_estimated_absorpt_t_max 0.947
_shelx_estimated_absorpt_t_min 0.804
_reflns_odcompleteness_completeness 99.93
_reflns_odcompleteness_iscentric 1
_reflns_odcompleteness_theta 66.97
_olex2_refinement_description
;
;
_olex2_diffrn_ambient_temperature_device 'Oxford Cryosystems'
_olex2_exptl_crystal_mounting_method 'The crystal was mounted on a nylon loop with paratone oil'
_olex2_submission_original_sample_id YT3
_olex2_submission_special_instructions 'No special instructions were received'
_oxdiff_exptl_absorpt_empirical_details
;
Empirical correction (ABSPACK) includes:
- Absorption correction using spherical harmonics
- Frame scaling
;
_oxdiff_exptl_absorpt_empirical_full_max 1.424
_oxdiff_exptl_absorpt_empirical_full_min 0.756

loop_
_space_group_symop_operation_xyz
'x, y, z'
'-x+1/2, y+1/2, -z+1/2'
'-x, -y, -z'
'x-1/2, -y-1/2, z-1/2'

loop_
_atom_site_label
_atom_site_type_symbol
_atom_site_fract_x
_atom_site_fract_y
_atom_site_fract_z
_atom_site_U_iso_or_equiv
_atom_site_adp_type
_atom_site_occupancy
_atom_site_site_symmetry_order
_atom_site_calc_flag
_atom_site_refinement_flags_posn
_atom_site_refinement_flags_adp
_atom_site_refinement_flags_occupancy
_atom_site_disorder_assembly
_atom_site_disorder_group
O1 O 0.35320(19) 0.07493(7) 0.54275(14) 0.0184(3) Uani 1 1 d . . . . .
N1 N 0.3376(2) 0.27873(9) 0.66588(18) 0.0166(3) Uani 1 1 d . . . . .
H1 H 0.337(5) 0.3154(17) 0.574(4) 0.044(7) Uiso 1 1 d . . . . .
N2 N 0.3384(2) 0.25533(8) 0.97727(18) 0.0159(3) Uani 1 1 d . . . . .
N3 N 0.3457(2) 0.15700(9) 0.49095(18) 0.0172(3) Uani 1 1 d . . . . .
N4 N 0.3514(2) 0.06703(9) 0.72189(17) 0.0173(3) Uani 1 1 d . . . . .
N5 N 0.3393(2) 0.38408(9) 0.8628(2) 0.0175(3) Uani 1 1 d . . . . .
H5A H 0.347(4) 0.4196(16) 0.776(4) 0.030(6) Uiso 1 1 d . . . . .
H5B H 0.343(4) 0.3991(14) 0.965(4) 0.025(6) Uiso 1 1 d . . . . .
N6 N 0.3310(2) 0.12642(9) 1.09405(18) 0.0172(3) Uani 1 1 d . . . . .
H6A H 0.325(4) 0.0714(15) 1.078(3) 0.024(5) Uiso 1 1 d . . . . .
H6B H 0.332(3) 0.1496(14) 1.199(3) 0.021(5) Uiso 1 1 d . . . . .
C1 C 0.3417(2) 0.19656(10) 0.6388(2) 0.0152(4) Uani 1 1 d . . . . .
C2 C 0.3441(2) 0.14159(10) 0.7803(2) 0.0146(3) Uani 1 1 d . . . . .
C3 C 0.3376(2) 0.17509(10) 0.9580(2) 0.0144(3) Uani 1 1 d . . . . .
C4 C 0.3388(2) 0.30547(10) 0.8360(2) 0.0148(3) Uani 1 1 d . . . . .
O2 O 0.3693(2) 0.35036(7) 0.34875(15) 0.0202(3) Uani 1 1 d . . . . .
O3 O 0.2736(2) 0.45887(7) 0.48933(15) 0.0196(3) Uani 1 1 d . . . . .
O4 O 0.3555(2) 0.46744(7) 0.21549(15) 0.0205(3) Uani 1 1 d . . . . .
N7 N 0.3339(2) 0.42605(8) 0.35030(18) 0.0152(3) Uani 1 1 d . . . . .

loop_
_atom_site_aniso_label
_atom_site_aniso_U_11
_atom_site_aniso_U_22
_atom_site_aniso_U_33
_atom_site_aniso_U_23
_atom_site_aniso_U_13
_atom_site_aniso_U_12
O1 0.0260(6) 0.0178(6) 0.0112(6) -0.0014(4) -0.0010(4) -0.0001(5)
N1 0.0225(7) 0.0144(7) 0.0126(7) -0.0002(5) -0.0015(5) -0.0005(5)
N2 0.0185(7) 0.0168(7) 0.0122(7) -0.0001(5) -0.0017(5) -0.0007(5)
N3 0.0215(7) 0.0160(7) 0.0141(7) -0.0006(5) -0.0011(5) 0.0004(5)
N4 0.0209(7) 0.0209(7) 0.0101(7) -0.0016(5) -0.0010(5) 0.0002(5)
N5 0.0233(7) 0.0157(7) 0.0134(7) -0.0003(6) -0.0007(5) -0.0003(5)
N6 0.0244(7) 0.0151(7) 0.0121(7) -0.0004(6) -0.0006(5) -0.0007(6)
C1 0.0137(7) 0.0182(8) 0.0135(7) 0.0002(6) -0.0014(5) -0.0004(6)
C2 0.0142(7) 0.0164(8) 0.0130(8) -0.0005(6) -0.0013(5) -0.0019(6)
C3 0.0140(7) 0.0162(8) 0.0128(8) -0.0018(6) -0.0025(5) -0.0001(6)
C4 0.0128(7) 0.0180(8) 0.0133(7) 0.0003(6) -0.0018(5) -0.0006(6)
O2 0.0288(7) 0.0152(6) 0.0164(6) 0.0008(5) -0.0003(5) 0.0023(5)
O3 0.0264(6) 0.0201(6) 0.0124(6) -0.0018(5) 0.0015(4) 0.0016(5)
O4 0.0286(7) 0.0199(6) 0.0129(6) 0.0045(4) -0.0006(5) 0.0002(5)
N7 0.0165(7) 0.0161(7) 0.0127(6) 0.0006(5) -0.0025(5) -0.0011(5)

loop_
_atom_type_symbol
_atom_type_description
_atom_type_scat_dispersion_real
_atom_type_scat_dispersion_imag
_atom_type_scat_source
C C 0.0181 0.0091 'International Tables Vol C Tables 4.2.6.8 and 6.1.1.4'
H H 0.0000 0.0000 'International Tables Vol C Tables 4.2.6.8 and 6.1.1.4'
N N 0.0311 0.0180 'International Tables Vol C Tables 4.2.6.8 and 6.1.1.4'
O O 0.0492 0.0322 'International Tables Vol C Tables 4.2.6.8 and 6.1.1.4'

loop_
_exptl_crystal_face_index_h
_exptl_crystal_face_index_k
_exptl_crystal_face_index_l
_exptl_crystal_face_perp_dist
0 0 -1 0.0764
0 0 1 0.0764
-1 -1 0 0.0468
1 1 0 0.0368
0 -1 0 0.0357
0 1 0 0.0027

loop_
_geom_angle_atom_site_label_1
_geom_angle_atom_site_label_2
_geom_angle_atom_site_label_3
_geom_angle
_geom_angle_site_symmetry_1
_geom_angle_site_symmetry_3
_geom_angle_publ_flag
N4 O1 N3 111.68(12) . . ?
C1 N1 H1 121.7(17) . . ?
C1 N1 C4 117.41(14) . . ?
C4 N1 H1 120.9(17) . . ?
C3 N2 C4 120.95(14) . . ?
C1 N3 O1 103.60(12) . . ?
C2 N4 O1 104.70(13) . . ?
H5A N5 H5B 121(2) . . ?
C4 N5 H5A 122.3(16) . . ?
C4 N5 H5B 116.6(16) . . ?
H6A N6 H6B 123(2) . . ?
C3 N6 H6A 120.0(15) . . ?
C3 N6 H6B 117.1(15) . . ?
N1 C1 C2 121.11(14) . . ?
N3 C1 N1 128.65(15) . . ?
N3 C1 C2 110.24(15) . . ?
N4 C2 C1 109.78(14) . . ?
N4 C2 C3 132.15(15) . . ?
C1 C2 C3 118.07(15) . . ?
N2 C3 C2 118.38(14) . . ?
N6 C3 N2 121.12(15) . . ?
N6 C3 C2 120.50(15) . . ?
N2 C4 N1 124.01(15) . . ?
N5 C4 N1 117.67(15) . . ?
N5 C4 N2 118.32(15) . . ?
O3 N7 O2 119.07(13) . . ?
O4 N7 O2 120.35(13) . . ?
O4 N7 O3 120.57(13) . . ?

loop_
_geom_bond_atom_site_label_1
_geom_bond_atom_site_label_2
_geom_bond_distance
_geom_bond_site_symmetry_2
_geom_bond_publ_flag
O1 N3 1.4033(18) . ?
O1 N4 1.3739(18) . ?
N1 H1 0.93(3) . ?
N1 C1 1.364(2) . ?
N1 C4 1.370(2) . ?
N2 C3 1.324(2) . ?
N2 C4 1.356(2) . ?
N3 C1 1.303(2) . ?
N4 C2 1.303(2) . ?
N5 H5A 0.88(3) . ?
N5 H5B 0.81(3) . ?
N5 C4 1.306(2) . ?
N6 H6A 0.91(2) . ?
N6 H6B 0.89(2) . ?
N6 C3 1.312(2) . ?
C1 C2 1.407(2) . ?
C2 C3 1.465(2) . ?
O2 N7 1.2605(19) . ?
O3 N7 1.2588(18) . ?
O4 N7 1.2444(18) . ?

loop_
_geom_hbond_atom_site_label_D
_geom_hbond_atom_site_label_H
_geom_hbond_atom_site_label_A
_geom_hbond_distance_DH
_geom_hbond_distance_HA
_geom_hbond_distance_DA
_geom_hbond_angle_DHA
_geom_hbond_site_symmetry_A
_geom_hbond_publ_flag
N1 H1 O2 0.93(3) 1.83(3) 2.7047(19) 157(3) . yes
N6 H6A O3 0.91(2) 2.00(2) 2.8875(19) 163(2) 2_546 yes

loop_
_geom_torsion_atom_site_label_1
_geom_torsion_atom_site_label_2
_geom_torsion_atom_site_label_3
_geom_torsion_atom_site_label_4
_geom_torsion
_geom_torsion_site_symmetry_1
_geom_torsion_site_symmetry_2
_geom_torsion_site_symmetry_3
_geom_torsion_site_symmetry_4
_geom_torsion_publ_flag
O1 N3 C1 N1 178.79(14) . . . . ?
O1 N3 C1 C2 -0.61(16) . . . . ?
O1 N4 C2 C1 -0.12(17) . . . . ?
O1 N4 C2 C3 179.63(16) . . . . ?
N1 C1 C2 N4 -178.96(13) . . . . ?
N1 C1 C2 C3 1.3(2) . . . . ?
N3 O1 N4 C2 -0.26(17) . . . . ?
N3 C1 C2 N4 0.50(19) . . . . ?
N3 C1 C2 C3 -179.29(14) . . . . ?
N4 O1 N3 C1 0.55(16) . . . . ?
N4 C2 C3 N2 177.65(16) . . . . ?
N4 C2 C3 N6 -2.4(3) . . . . ?
C1 N1 C4 N2 -1.7(2) . . . . ?
C1 N1 C4 N5 178.69(14) . . . . ?
C1 C2 C3 N2 -2.6(2) . . . . ?
C1 C2 C3 N6 177.34(14) . . . . ?
C3 N2 C4 N1 0.3(2) . . . . ?
C3 N2 C4 N5 179.90(14) . . . . ?
C4 N1 C1 N3 -178.54(15) . . . . ?
C4 N1 C1 C2 0.8(2) . . . . ?
C4 N2 C3 N6 -178.06(14) . . . . ?
C4 N2 C3 C2 1.9(2) . . . . ?

loop_
_exptl_oxdiff_crystal_face_indexfrac_h
_exptl_oxdiff_crystal_face_indexfrac_k
_exptl_oxdiff_crystal_face_indexfrac_l
_exptl_oxdiff_crystal_face_x
_exptl_oxdiff_crystal_face_y
_exptl_oxdiff_crystal_face_z
-0.0000 -0.0000 -1.0000 0.0562 0.1418 0.1324
0.0000 0.0000 1.0000 -0.0562 -0.1418 -0.1324
-1.0000 -1.0000 0.0000 0.0586 -0.1832 0.1864
1.0000 1.0000 -0.0000 -0.0586 0.1832 -0.1864
0.0000 -1.0000 0.0000 -0.0756 -0.0190 0.0524
-0.0000 1.0000 -0.0000 0.0756 0.0190 -0.0524
